data_4348305
loop_
_publ_author_name
'Haldar, Ritesh'
'Gurunatha, K. L.'
'Sikdar, Nivedita'
'Maji, Tapas Kumar'

_publ_section_title
;
 1D chains, 2D networks and 3D interdigitated frameworks of isoorotic acid
 or 4,4&#x2032;-bipyridyl and isoorotic acid: syntheses, structures, and
 sorption properties
;
_journal_issue 3
_journal_name_full 'Inorganic Chemistry Frontiers'
_journal_page_first 278
_journal_paper_doi 10.1039/C4QI00129J
_journal_volume 2
_journal_year 2015
_chemical_formula_sum 'C20 H13 N5 Ni O5'
_chemical_formula_weight 462.06
_space_group_IT_number 13
_space_group_name_Hall '-P 2yac'
_space_group_name_H-M_alt 'P 1 2/n 1'
_symmetry_cell_setting monoclinic
_symmetry_space_group_name_H-M 'P 1 2/n 1'
_atom_sites_solution_hydrogens geom
_atom_sites_solution_primary direct
_atom_sites_solution_secondary difmap
_audit_block_doi 10.5517/cc139xkw
_audit_creation_method SHELXL-97
_audit_update_record
;
2014-09-01 deposited with the CCDC.
2015-03-06 downloaded from the CCDC.
;
_cell_angle_alpha 90.00
_cell_angle_beta 102.9990(10)
_cell_angle_gamma 90.00
_cell_formula_units_Z 4
_cell_length_a 10.3949(2)
_cell_length_b 11.3275(2)
_cell_length_c 18.6129(3)
_cell_measurement_reflns_used 2921
_cell_measurement_temperature 293(2)
_cell_measurement_theta_max 25.81
_cell_measurement_theta_min 2.17
_cell_volume 2135.47(7)
_computing_cell_refinement SMART
_computing_data_collection 'SMART (Bruker,2000)'
_computing_data_reduction 'SAINT (Bruker,2000)'
_computing_molecular_graphics 'Mercury 1.4.1'
_computing_publication_material 'PLATON (Spek, 2003)'
_computing_structure_refinement 'SHELXL-97 (Sheldrick, 1997)'
_computing_structure_solution 'SIR-92 (Altomare et al. 1994)'
_diffrn_ambient_temperature 293(2)
_diffrn_measured_fraction_theta_full 0.999
_diffrn_measured_fraction_theta_max 0.999
_diffrn_radiation_monochromator graphite
_diffrn_radiation_source 'fine-focus sealed tube'
_diffrn_radiation_type MoK\a
_diffrn_radiation_wavelength 0.71073
_diffrn_reflns_av_R_equivalents 0.0362
_diffrn_reflns_av_sigmaI/netI 0.0427
_diffrn_reflns_limit_h_max 12
_diffrn_reflns_limit_h_min -12
_diffrn_reflns_limit_k_max 13
_diffrn_reflns_limit_k_min -12
_diffrn_reflns_limit_l_max 22
_diffrn_reflns_limit_l_min -22
_diffrn_reflns_number 16479
_diffrn_reflns_theta_full 25.70
_diffrn_reflns_theta_max 25.70
_diffrn_reflns_theta_min 1.80
_exptl_absorpt_coefficient_mu 0.949
_exptl_absorpt_correction_T_max 0.9901
_exptl_absorpt_correction_T_min 0.8059
_exptl_absorpt_correction_type empirical
_exptl_absorpt_process_details SADABS
_exptl_crystal_colour 'Light green'
_exptl_crystal_density_diffrn 1.437
_exptl_crystal_density_method 'not measured'
_exptl_crystal_description 'Square block'
_exptl_crystal_F_000 944
_exptl_crystal_size_max 0.08
_exptl_crystal_size_mid 0.06
_exptl_crystal_size_min 0.06
_refine_diff_density_max 0.720
_refine_diff_density_min -0.313
_refine_diff_density_rms 0.063
_refine_ls_extinction_method none
_refine_ls_goodness_of_fit_ref 1.032
_refine_ls_hydrogen_treatment noref
_refine_ls_matrix_type full
_refine_ls_number_parameters 285
_refine_ls_number_reflns 4069
_refine_ls_number_restraints 1
_refine_ls_restrained_S_all 1.032
_refine_ls_R_factor_all 0.0515
_refine_ls_R_factor_gt 0.0389
_refine_ls_shift/su_max 0.000
_refine_ls_shift/su_mean 0.000
_refine_ls_structure_factor_coef Fsqd
_refine_ls_weighting_details 'calc w=1/[\s^2^(Fo^2^)+(0.0375P)^2^+1.2106P] where P=(Fo^2^+2Fc^2^)/3'
_refine_ls_weighting_scheme calc
_refine_ls_wR_factor_gt 0.0838
_refine_ls_wR_factor_ref 0.0881
_reflns_number_gt 3449
_reflns_number_total 4069
_reflns_threshold_expression >2sigma(I)
_cod_data_source_file c4qi00129j2.cif
_cod_data_source_block compound5
_cod_depositor_comments
;
The following automatic conversions were performed:

data item '_symmetry_cell_setting' value 'Monoclinic' was changed to
'monoclinic' in accordance with the
/home/saulius/struct/COD-crude-data/automatic-downloads/DataCite-retrospective/RSC/depositions/lib/dictionaries/cif_core.dic
dictionary named 'cif_core.dic' version 2.4.2 last updated on
2011-04-26.

Automatic conversion script
Id: cif_fix_values 6909 2019-04-08 15:41:33Z antanas 
;
_cod_original_sg_symbol_H-M P2/n
_cod_database_code 4348305

loop_
_symmetry_equiv_pos_as_xyz
'x, y, z'
'-x+1/2, y, -z+1/2'
'-x, -y, -z'
'x-1/2, -y, z-1/2'

loop_
_atom_site_label
_atom_site_type_symbol
_atom_site_fract_x
_atom_site_fract_y
_atom_site_fract_z
_atom_site_U_iso_or_equiv
_atom_site_adp_type
_atom_site_occupancy
_atom_site_symmetry_multiplicity
_atom_site_calc_flag
_atom_site_refinement_flags
Ni1 Ni 0.2500 0.28913(3) 0.7500 0.01878(12) Uani 1 2 d S
Ni2 Ni 0.7500 0.32594(3) 0.7500 0.01873(12) Uani 1 2 d S
N1 N 0.14726(19) 0.4139(2) 0.54091(11) 0.0340(5) Uani 1 1 d .
N2 N 0.3239(2) 0.4816(2) 0.49319(13) 0.0477(7) Uani 1 1 d .
N3 N 0.2500 0.4793(2) 0.7500 0.0304(7) Uani 1 2 d S
N4 N 0.2500 1.1035(2) 0.7500 0.0299(7) Uani 1 2 d S
N5 N 0.7500 0.5133(2) 0.7500 0.0283(7) Uani 1 2 d S
N6 N 0.7500 1.1410(2) 0.7500 0.0264(6) Uani 1 2 d S
O1 O 0.16508(16) 0.30042(14) 0.64125(9) 0.0263(4) Uani 1 1 d .
O2 O 0.43007(14) 0.28674(13) 0.72698(9) 0.0234(4) Uani 1 1 d .
O3 O 0.58274(15) 0.33074(14) 0.66603(9) 0.0255(4) Uani 1 1 d .
O4 O 0.64798(16) 0.31593(15) 0.83438(9) 0.0277(4) Uani 1 1 d .
O5 O 0.11177(19) 0.5352(2) 0.44261(12) 0.0572(6) Uani 1 1 d .
C1 C 0.4642(2) 0.32392(19) 0.66946(13) 0.0214(5) Uani 1 1 d .
C2 C 0.3624(2) 0.3657(2) 0.60610(13) 0.0265(5) Uani 1 1 d .
C3 C 0.2243(2) 0.3555(2) 0.60022(13) 0.0231(5) Uani 1 1 d .
C4 C 0.1932(3) 0.4801(3) 0.48998(15) 0.0386(7) Uani 1 1 d .
C5 C 0.4004(3) 0.4275(3) 0.54966(15) 0.0381(7) Uani 1 1 d .
H5 H 0.4906 0.4310 0.5521 0.046 Uiso 1 1 calc R
C6 C 0.1421(3) 0.5405(2) 0.71978(17) 0.0438(7) Uani 1 1 d .
H6 H 0.0660 0.4991 0.6981 0.053 Uiso 1 1 calc R
C7 C 0.1377(3) 0.6613(2) 0.7190(2) 0.0547(9) Uani 1 1 d .
H7 H 0.0594 0.6998 0.6977 0.066 Uiso 1 1 calc R
C8 C 0.2500 0.7268(3) 0.7500 0.0436(11) Uani 1 2 d S
C9 C 0.2500 0.8568(3) 0.7500 0.0482(11) Uani 1 2 d S
C10 C 0.3639(3) 0.9206(3) 0.7571(3) 0.0776(13) Uani 1 1 d .
H10 H 0.4446 0.8820 0.7633 0.093 Uiso 1 1 calc R
C11 C 0.3589(3) 1.0408(3) 0.7552(3) 0.0720(12) Uani 1 1 d .
H11 H 0.4375 1.0815 0.7577 0.086 Uiso 1 1 calc R
C12 C 0.7937(3) 0.5742(2) 0.81159(16) 0.0421(7) Uani 1 1 d .
H12 H 0.8234 0.5332 0.8554 0.051 Uiso 1 1 calc R
C13 C 0.7967(3) 0.6968(2) 0.81320(16) 0.0460(8) Uani 1 1 d .
H13 H 0.8305 0.7359 0.8573 0.055 Uiso 1 1 calc R
C14 C 0.7500 0.7602(3) 0.7500 0.0310(8) Uani 1 2 d S
C15 C 0.7500 0.8930(3) 0.7500 0.0310(8) Uani 1 2 d S
C16 C 0.7825(4) 0.9577(2) 0.81374(17) 0.0551(9) Uani 1 1 d .
H16 H 0.8053 0.9192 0.8589 0.066 Uiso 1 1 calc R
C17 C 0.7817(3) 1.0785(2) 0.81148(16) 0.0470(8) Uani 1 1 d .
H17 H 0.8048 1.1191 0.8559 0.056 Uiso 1 1 calc R
C18 C 0.0681(3) 0.9750(7) 0.5131(4) 0.142(3) Uani 1 1 d D
C19 C 0.0973(9) 0.8606(7) 0.4961(4) 0.148(3) Uani 1 1 d .
H19 H 0.0300 0.8106 0.4726 0.177 Uiso 1 1 calc R
C20 C 0.2293(10) 0.8193(6) 0.5143(4) 0.140(3) Uani 1 1 d .
H20 H 0.2499 0.7422 0.5040 0.168 Uiso 1 1 calc R
N7 N 0.3255(7) 0.8967(7) 0.5477(4) 0.154(2) Uani 1 1 d .
C21 C 0.2995(9) 1.0110(8) 0.5639(4) 0.150(3) Uani 1 1 d .
H21 H 0.3678 1.0616 0.5854 0.180 Uiso 1 1 calc R
C22 C 0.1686(9) 1.0505(7) 0.5474(4) 0.145(3) Uani 1 1 d .
H22 H 0.1490 1.1271 0.5594 0.174 Uiso 1 1 calc R

loop_
_atom_site_aniso_label
_atom_site_aniso_U_11
_atom_site_aniso_U_22
_atom_site_aniso_U_33
_atom_site_aniso_U_23
_atom_site_aniso_U_13
_atom_site_aniso_U_12
Ni1 0.0167(2) 0.0146(2) 0.0248(2) 0.000 0.00418(17) 0.000
Ni2 0.0171(2) 0.0144(2) 0.0240(2) 0.000 0.00329(17) 0.000
N1 0.0197(10) 0.0506(15) 0.0312(12) 0.0163(10) 0.0044(9) 0.0011(9)
N2 0.0269(13) 0.0751(19) 0.0406(14) 0.0285(13) 0.0062(11) 0.0017(12)
N3 0.0248(15) 0.0185(15) 0.0468(19) 0.000 0.0057(14) 0.000
N4 0.0270(15) 0.0156(15) 0.0466(19) 0.000 0.0074(14) 0.000
N5 0.0299(16) 0.0208(15) 0.0328(17) 0.000 0.0041(13) 0.000
N6 0.0331(16) 0.0194(15) 0.0253(16) 0.000 0.0035(13) 0.000
O1 0.0213(8) 0.0293(9) 0.0270(9) 0.0055(7) 0.0025(7) -0.0059(7)
O2 0.0159(8) 0.0253(9) 0.0284(9) 0.0042(7) 0.0038(7) -0.0006(6)
O3 0.0170(8) 0.0311(10) 0.0286(9) 0.0016(7) 0.0052(7) 0.0005(7)
O4 0.0218(9) 0.0366(10) 0.0258(9) -0.0030(7) 0.0076(7) 0.0004(7)
O5 0.0294(11) 0.0898(18) 0.0522(13) 0.0407(12) 0.0085(10) 0.0085(11)
C1 0.0201(12) 0.0155(12) 0.0287(13) -0.0017(9) 0.0059(10) -0.0015(9)
C2 0.0193(12) 0.0322(14) 0.0261(13) 0.0029(10) 0.0011(10) 0.0012(10)
C3 0.0188(11) 0.0251(13) 0.0244(12) -0.0003(10) 0.0029(10) -0.0035(9)
C4 0.0238(14) 0.0564(19) 0.0346(15) 0.0200(13) 0.0049(11) 0.0005(12)
C5 0.0213(13) 0.0599(19) 0.0340(15) 0.0164(13) 0.0078(11) -0.0010(12)
C6 0.0333(15) 0.0163(14) 0.075(2) 0.0014(13) -0.0024(14) -0.0005(11)
C7 0.0360(17) 0.0221(16) 0.101(3) 0.0066(16) 0.0038(17) 0.0027(12)
C8 0.031(2) 0.016(2) 0.083(3) 0.000 0.011(2) 0.000
C9 0.048(3) 0.017(2) 0.081(3) 0.000 0.016(2) 0.000
C10 0.0355(18) 0.0196(17) 0.180(4) 0.013(2) 0.028(2) 0.0054(13)
C11 0.0330(17) 0.0184(16) 0.167(4) 0.0059(19) 0.028(2) -0.0014(12)
C12 0.066(2) 0.0186(14) 0.0358(16) 0.0016(11) -0.0015(14) -0.0001(13)
C13 0.073(2) 0.0217(15) 0.0356(17) -0.0054(12) -0.0048(15) 0.0004(13)
C14 0.045(2) 0.0124(17) 0.034(2) 0.000 0.0067(17) 0.000
C15 0.038(2) 0.0136(18) 0.041(2) 0.000 0.0075(17) 0.000
C16 0.101(3) 0.0208(16) 0.0372(17) 0.0045(12) 0.0011(17) -0.0006(16)
C17 0.079(2) 0.0258(16) 0.0286(16) -0.0022(12) -0.0041(15) 0.0039(14)
C18 0.201(9) 0.115(6) 0.115(6) -0.024(4) 0.045(6) -0.027(6)
C19 0.154(7) 0.137(7) 0.151(7) -0.013(5) 0.031(6) -0.016(5)
C20 0.198(9) 0.107(5) 0.113(5) -0.003(4) 0.030(5) -0.003(6)
N7 0.175(6) 0.142(6) 0.144(5) -0.013(4) 0.035(4) -0.011(5)
C21 0.156(7) 0.151(8) 0.142(6) -0.003(6) 0.031(6) -0.030(6)
C22 0.192(8) 0.110(5) 0.128(6) -0.019(4) 0.025(6) -0.015(6)

loop_
_atom_type_symbol
_atom_type_description
_atom_type_scat_dispersion_real
_atom_type_scat_dispersion_imag
_atom_type_scat_source
C C 0.0033 0.0016 'International Tables Vol C Tables 4.2.6.8 and 6.1.1.4'
H H 0.0000 0.0000 'International Tables Vol C Tables 4.2.6.8 and 6.1.1.4'
N N 0.0061 0.0033 'International Tables Vol C Tables 4.2.6.8 and 6.1.1.4'
O O 0.0106 0.0060 'International Tables Vol C Tables 4.2.6.8 and 6.1.1.4'
Ni Ni 0.3393 1.1124 'International Tables Vol C Tables 4.2.6.8 and 6.1.1.4'

loop_
_citation_id
_citation_doi
_citation_year
1 10.1039/C4QI00129J 2015

loop_
_geom_angle_atom_site_label_1
_geom_angle_atom_site_label_2
_geom_angle_atom_site_label_3
_geom_angle
_geom_angle_site_symmetry_1
_geom_angle_site_symmetry_3
O2 Ni1 O2 178.46(9) . 2_556
O2 Ni1 O1 90.30(6) . .
O2 Ni1 O1 89.80(6) 2_556 .
O2 Ni1 O1 89.80(6) . 2_556
O2 Ni1 O1 90.30(6) 2_556 2_556
O1 Ni1 O1 172.75(9) . 2_556
O2 Ni1 N4 89.23(4) . 1_545
O2 Ni1 N4 89.23(4) 2_556 1_545
O1 Ni1 N4 93.63(5) . 1_545
O1 Ni1 N4 93.63(5) 2_556 1_545
O2 Ni1 N3 90.77(4) . .
O2 Ni1 N3 90.77(4) 2_556 .
O1 Ni1 N3 86.37(5) . .
O1 Ni1 N3 86.37(5) 2_556 .
N4 Ni1 N3 180.000(1) 1_545 .
O3 Ni2 O3 176.98(9) . 2_656
O3 Ni2 O4 85.15(6) . 2_656
O3 Ni2 O4 95.01(6) 2_656 2_656
O3 Ni2 O4 95.01(6) . .
O3 Ni2 O4 85.15(6) 2_656 .
O4 Ni2 O4 173.77(9) 2_656 .
O3 Ni2 N6 91.51(5) . 1_545
O3 Ni2 N6 91.51(5) 2_656 1_545
O4 Ni2 N6 86.88(5) 2_656 1_545
O4 Ni2 N6 86.88(5) . 1_545
O3 Ni2 N5 88.49(5) . .
O3 Ni2 N5 88.49(5) 2_656 .
O4 Ni2 N5 93.12(5) 2_656 .
O4 Ni2 N5 93.12(5) . .
N6 Ni2 N5 180.000(1) 1_545 .
C4 N1 C3 125.8(2) . .
C5 N2 C4 116.8(2) . .
C6 N3 C6 117.3(3) 2_556 .
C6 N3 Ni1 121.36(16) 2_556 .
C6 N3 Ni1 121.36(16) . .
C11 N4 C11 115.0(3) 2_556 .
C11 N4 Ni1 122.50(17) 2_556 1_565
C11 N4 Ni1 122.50(17) . 1_565
C12 N5 C12 117.3(3) . 2_656
C12 N5 Ni2 121.34(16) . .
C12 N5 Ni2 121.34(16) 2_656 .
C17 N6 C17 115.3(3) 2_656 .
C17 N6 Ni2 122.36(16) 2_656 1_565
C17 N6 Ni2 122.36(16) . 1_565
C3 O1 Ni1 118.63(15) . .
C1 O2 Ni1 128.55(15) . .
C1 O3 Ni2 129.25(15) . .
O3 C1 O2 121.8(2) . .
O3 C1 C2 118.5(2) . .
O2 C1 C2 119.6(2) . .
C5 C2 C3 115.9(2) . .
C5 C2 C1 119.4(2) . .
C3 C2 C1 124.5(2) . .
O1 C3 N1 116.9(2) . .
O1 C3 C2 128.4(2) . .
N1 C3 C2 114.7(2) . .
O5 C4 N2 122.9(2) . .
O5 C4 N1 118.4(2) . .
N2 C4 N1 118.7(2) . .
N2 C5 C2 127.8(2) . .
N2 C5 H5 116.1 . .
C2 C5 H5 116.1 . .
N3 C6 C7 123.2(3) . .
N3 C6 H6 118.4 . .
C7 C6 H6 118.4 . .
C6 C7 C8 120.3(3) . .
C6 C7 H7 119.8 . .
C8 C7 H7 119.8 . .
C7 C8 C7 115.6(4) . 2_556
C7 C8 C9 122.18(18) . .
C7 C8 C9 122.18(18) 2_556 .
C10 C9 C10 116.2(4) . 2_556
C10 C9 C8 121.89(19) . .
C10 C9 C8 121.89(19) 2_556 .
C11 C10 C9 119.9(3) . .
C11 C10 H10 120.0 . .
C9 C10 H10 120.0 . .
N4 C11 C10 124.4(3) . .
N4 C11 H11 117.8 . .
C10 C11 H11 117.8 . .
N5 C12 C13 122.7(3) . .
N5 C12 H12 118.6 . .
C13 C12 H12 118.6 . .
C14 C13 C12 120.2(3) . .
C14 C13 H13 119.9 . .
C12 C13 H13 119.9 . .
C13 C14 C13 116.8(3) 2_656 .
C13 C14 C15 121.60(17) 2_656 .
C13 C14 C15 121.60(17) . .
C16 C15 C16 115.4(3) . 2_656
C16 C15 C14 122.31(17) . .
C16 C15 C14 122.31(17) 2_656 .
C15 C16 C17 120.6(3) . .
C15 C16 H16 119.7 . .
C17 C16 H16 119.7 . .
N6 C17 C16 124.1(3) . .
N6 C17 H17 118.0 . .
C16 C17 H17 118.0 . .
C19 C18 C22 120.0(5) . .
C19 C18 C18 121.3(9) . 3_576
C22 C18 C18 118.3(9) . 3_576
C18 C19 C20 120.3(7) . .
C18 C19 H19 119.8 . .
C20 C19 H19 119.8 . .
N7 C20 C19 117.8(7) . .
N7 C20 H20 121.1 . .
C19 C20 H20 121.1 . .
C20 N7 C21 123.0(8) . .
N7 C21 C22 119.0(8) . .
N7 C21 H21 120.5 . .
C22 C21 H21 120.5 . .
C18 C22 C21 119.8(7) . .
C18 C22 H22 120.1 . .
C21 C22 H22 120.1 . .

loop_
_geom_bond_atom_site_label_1
_geom_bond_atom_site_label_2
_geom_bond_distance
_geom_bond_site_symmetry_2
Ni1 O2 2.0122(15) .
Ni1 O2 2.0122(15) 2_556
Ni1 O1 2.0222(16) .
Ni1 O1 2.0222(16) 2_556
Ni1 N4 2.103(3) 1_545
Ni1 N3 2.155(3) .
Ni2 O3 2.0606(16) .
Ni2 O3 2.0606(16) 2_656
Ni2 O4 2.0865(15) 2_656
Ni2 O4 2.0865(15) .
Ni2 N6 2.095(3) 1_545
Ni2 N5 2.122(3) .
N1 C4 1.376(3) .
N1 C3 1.378(3) .
N2 C5 1.318(3) .
N2 C4 1.346(4) .
N3 C6 1.330(3) 2_556
N3 C6 1.330(3) .
N4 C11 1.321(3) 2_556
N4 C11 1.321(3) .
N4 Ni1 2.103(3) 1_565
N5 C12 1.328(3) .
N5 C12 1.328(3) 2_656
N6 C17 1.323(3) 2_656
N6 C17 1.323(3) .
N6 Ni2 2.095(3) 1_565
O1 C3 1.250(3) .
O2 C1 1.273(3) .
O3 C1 1.251(3) .
O5 C4 1.244(3) .
C1 C2 1.474(3) .
C2 C5 1.391(3) .
C2 C3 1.420(3) .
C5 H5 0.9300 .
C6 C7 1.369(4) .
C6 H6 0.9300 .
C7 C8 1.395(3) .
C7 H7 0.9300 .
C8 C7 1.395(3) 2_556
C8 C9 1.473(5) .
C9 C10 1.367(4) .
C9 C10 1.367(4) 2_556
C10 C11 1.363(4) .
C10 H10 0.9300 .
C11 H11 0.9300 .
C12 C13 1.389(4) .
C12 H12 0.9300 .
C13 C14 1.371(3) .
C13 H13 0.9300 .
C14 C13 1.371(3) 2_656
C14 C15 1.505(5) .
C15 C16 1.370(3) .
C15 C16 1.370(3) 2_656
C16 C17 1.369(4) .
C16 H16 0.9300 .
C17 H17 0.9300 .
C18 C19 1.384(9) .
C18 C22 1.391(9) .
C18 C18 1.5003(10) 3_576
C19 C20 1.416(10) .
C19 H19 0.9300 .
C20 N7 1.370(9) .
C20 H20 0.9300 .
N7 C21 1.369(9) .
C21 C22 1.399(9) .
C21 H21 0.9300 .
C22 H22 0.9300 .
